data_4308954
loop_
_publ_author_name
'Mervi Kontturi'
'Elina Laurila'
'Riikka Mattsson'
'Sirpa Per\"aniemi'
'Jouko J. Veps\"al\"ainen'
'Markku Ahlgr\'en'

_publ_contact_author_address
;
        Department of Chemistry
        University of Joensuu
        P.O. Box 111
        FI-80101, Joensuu
        Finland
;
_publ_contact_author_email mervi.kontturi@joensuu.fi
_publ_contact_author_fax '358 13 2513390'
_publ_contact_author_name 'Mervi Kontturi'
_publ_contact_author_phone '358 13 2513377'
_publ_section_title
;
Structures of Bisphosphonate Metal Complexes: Zinc and Cadmium Complexes
of Clodronate and Its Partial Ester Derivatives
;
_journal_name_full 'Inorganic Chemistry'
_journal_page_first 2400
_journal_page_last 2406
_journal_paper_doi 10.1021/ic048329z
_journal_volume 44
_journal_year 2005
_chemical_formula_moiety 'C32 H80 Cd4 Cl8 O32 P8, 2(H2 O)'
_chemical_formula_sum 'C32 H84 Cd4 Cl8 O34 P8'
_chemical_formula_weight 1993.95
_chemical_name_systematic
;
 ?
;
_space_group_IT_number 14
_symmetry_cell_setting monoclinic
_symmetry_space_group_name_Hall '-P 2yn'
_symmetry_space_group_name_H-M 'P 1 21/n 1'
_atom_sites_solution_hydrogens geom
_atom_sites_solution_primary direct
_atom_sites_solution_secondary difmap
_audit_creation_method SHELXL-97
_cell_angle_alpha 90.00
_cell_angle_beta 94.1647(10)
_cell_angle_gamma 90.00
_cell_formula_units_Z 2
_cell_length_a 13.9504(2)
_cell_length_b 12.3418(2)
_cell_length_c 21.0920(2)
_cell_measurement_reflns_used 54179
_cell_measurement_temperature 150(2)
_cell_measurement_theta_max 26.00
_cell_measurement_theta_min 1.91
_cell_volume 3621.88(9)
_computing_cell_refinement 'Denzo/Scalepack (Otwinowski & Minor, 1997)'
_computing_data_collection 'collect (Nonius BV, 1997 - 2000)'
_computing_data_reduction 'Denzo/Scalepack (Otwinowski & Minor, 1997)'
_computing_molecular_graphics 'XP in SHELXTL v.5.1 (Bruker AXS, 1998)'
_computing_publication_material 'SHELXL-97 (Sheldrick, 1997)'
_computing_structure_refinement 'SHELXL-97 (Sheldrick, 1997)'
_computing_structure_solution 'SHELXS-97 (Sheldrick, 1997)'
_diffrn_ambient_temperature 150(2)
_diffrn_measured_fraction_theta_full 1.000
_diffrn_measured_fraction_theta_max 1.000
_diffrn_measurement_device_type 'Nonius Kappa CCD'
_diffrn_measurement_method CCD
_diffrn_radiation_monochromator graphite
_diffrn_radiation_source 'fine-focus sealed tube'
_diffrn_radiation_type MoK\a
_diffrn_radiation_wavelength 0.71073
_diffrn_reflns_av_R_equivalents 0.0370
_diffrn_reflns_av_sigmaI/netI 0.0260
_diffrn_reflns_limit_h_max 17
_diffrn_reflns_limit_h_min -17
_diffrn_reflns_limit_k_max 15
_diffrn_reflns_limit_k_min -15
_diffrn_reflns_limit_l_max 26
_diffrn_reflns_limit_l_min -26
_diffrn_reflns_number 54179
_diffrn_reflns_theta_full 26.00
_diffrn_reflns_theta_max 26.00
_diffrn_reflns_theta_min 1.91
_exptl_absorpt_coefficient_mu 1.709
_exptl_absorpt_correction_T_max 0.7836
_exptl_absorpt_correction_T_min 0.7836
_exptl_absorpt_correction_type multi-scan
_exptl_absorpt_process_details 'XPREP in SHELXTL v.5.1 (Bruker AXS, 1998)'
_exptl_crystal_colour colourless
_exptl_crystal_density_diffrn 1.828
_exptl_crystal_density_meas 1.79(2)
_exptl_crystal_density_method 'flotation in cyclohexane/bromoform'
_exptl_crystal_description cubic
_exptl_crystal_F_000 1992
_exptl_crystal_size_max 0.15
_exptl_crystal_size_mid 0.15
_exptl_crystal_size_min 0.15
_refine_diff_density_max 1.587
_refine_diff_density_min -0.605
_refine_diff_density_rms 0.082
_refine_ls_extinction_coef 0.00096(8)
_refine_ls_extinction_expression Fc^*^=kFc[1+0.001xFc^2^\l^3^/sin(2\q)]^-1/4^
_refine_ls_extinction_method SHELXL
_refine_ls_goodness_of_fit_ref 1.072
_refine_ls_hydrogen_treatment constr
_refine_ls_matrix_type full
_refine_ls_number_parameters 399
_refine_ls_number_reflns 7102
_refine_ls_number_restraints 0
_refine_ls_restrained_S_all 1.072
_refine_ls_R_factor_all 0.0284
_refine_ls_R_factor_gt 0.0239
_refine_ls_shift/su_max 0.001
_refine_ls_shift/su_mean 0.002
_refine_ls_structure_factor_coef Fsqd
_refine_ls_weighting_details 'calc w=1/[\s^2^(Fo^2^)+(0.0200P)^2^+6.0000P] where P=(Fo^2^+2Fc^2^)/3'
_refine_ls_weighting_scheme calc
_refine_ls_wR_factor_gt 0.0581
_refine_ls_wR_factor_ref 0.0602
_reflns_number_gt 6391
_reflns_number_total 7102
_reflns_threshold_expression >2sigma(I)
_cod_data_source_file ic048329zsi20050201_035527_1.cif
_cod_data_source_block Structure4
_cod_original_sg_symbol_H-M 'P 21/n'
_cod_database_code 4308954

loop_
_symmetry_equiv_pos_as_xyz
'x, y, z'
'-x+1/2, y+1/2, -z+1/2'
'-x, -y, -z'
'x-1/2, -y-1/2, z-1/2'

loop_
_atom_site_label
_atom_site_type_symbol
_atom_site_fract_x
_atom_site_fract_y
_atom_site_fract_z
_atom_site_U_iso_or_equiv
_atom_site_adp_type
_atom_site_occupancy
_atom_site_symmetry_multiplicity
_atom_site_calc_flag
_atom_site_refinement_flags
_atom_site_disorder_assembly
_atom_site_disorder_group
Cd1 Cd -0.024619(13) 0.367159(15) 0.027173(8) 0.01498(6) Uani 1 1 d . . .
Cd2 Cd 0.226707(14) 0.400272(16) 0.209798(9) 0.01976(6) Uani 1 1 d . . .
Cl1 Cl -0.14218(5) 0.23694(6) 0.16811(3) 0.02591(15) Uani 1 1 d . . .
Cl2 Cl -0.01121(6) 0.25699(6) 0.28138(3) 0.02977(16) Uani 1 1 d . . .
Cl3 Cl 0.30019(5) 0.57420(6) -0.06719(3) 0.02465(15) Uani 1 1 d . . .
Cl4 Cl 0.41006(5) 0.56380(6) 0.05461(4) 0.02714(15) Uani 1 1 d . . .
P1 P -0.02307(5) 0.43375(5) 0.18415(3) 0.01624(14) Uani 1 1 d . . .
P2 P 0.06710(5) 0.21310(5) 0.15594(3) 0.01631(14) Uani 1 1 d . . .
P3 P 0.21368(4) 0.46398(5) 0.04111(3) 0.01412(13) Uani 1 1 d . . .
P4 P 0.24587(5) 0.71475(5) 0.03830(3) 0.01655(14) Uani 1 1 d . . .
O1 O 0.04142(14) 0.31388(17) -0.06378(9) 0.0283(5) Uani 1 1 d . . .
H1A H -0.0024 0.2945 -0.0917 0.042 Uiso 1 1 d R . .
H1B H 0.0745 0.3654 -0.0776 0.042 Uiso 1 1 d R . .
O2 O 0.28944(15) 0.57148(16) 0.21685(9) 0.0299(5) Uani 1 1 d . . .
H2A H 0.2947 0.5980 0.1801 0.045 Uiso 1 1 d R . .
H2B H 0.3106 0.6210 0.2455 0.045 Uiso 1 1 d R . .
O3 O 0.37431(14) 0.31842(19) 0.22040(11) 0.0348(5) Uani 1 1 d . . .
H3 H 0.3895 0.2716 0.2541 0.052 Uiso 1 1 d R . .
O4 O 0.22002(16) 0.39722(16) 0.31771(9) 0.0295(5) Uani 1 1 d . . .
H4 H 0.2225 0.3348 0.3405 0.044 Uiso 1 1 d R . .
O5 O 0.08591(14) 0.69157(16) 0.17447(9) 0.0259(4) Uani 1 1 d . . .
H5A H 0.0764 0.6254 0.1833 0.039 Uiso 1 1 d R . .
H5B H 0.1338 0.6999 0.1533 0.039 Uiso 1 1 d R . .
O11 O -0.05654(13) 0.45518(14) 0.11646(8) 0.0176(4) Uani 1 1 d . . .
O12 O 0.07561(13) 0.47045(15) 0.20686(9) 0.0206(4) Uani 1 1 d . . .
O13 O -0.09593(14) 0.48238(17) 0.23002(9) 0.0254(4) Uani 1 1 d . . .
O21 O 0.05743(13) 0.24919(14) 0.08851(8) 0.0186(4) Uani 1 1 d . . .
O22 O 0.16063(13) 0.23322(14) 0.19379(8) 0.0197(4) Uani 1 1 d . . .
O23 O 0.04302(14) 0.08963(15) 0.16271(9) 0.0224(4) Uani 1 1 d . . .
O31 O 0.11018(12) 0.49378(14) 0.02463(8) 0.0156(4) Uani 1 1 d . . .
O32 O 0.24501(13) 0.43845(15) 0.10803(8) 0.0204(4) Uani 1 1 d . . .
O33 O 0.23522(13) 0.36980(14) -0.00603(9) 0.0191(4) Uani 1 1 d . . .
O41 O 0.15398(12) 0.73399(14) -0.00063(9) 0.0195(4) Uani 1 1 d . . .
O42 O 0.24663(14) 0.71612(15) 0.10945(8) 0.0223(4) Uani 1 1 d . . .
O43 O 0.32594(13) 0.79671(15) 0.01957(9) 0.0223(4) Uani 1 1 d . . .
C1 C -0.02684(18) 0.2857(2) 0.19803(12) 0.0186(5) Uani 1 1 d . . .
C2 C 0.29136(18) 0.5790(2) 0.01695(12) 0.0176(5) Uani 1 1 d . . .
C3 C 0.4561(3) 0.3661(4) 0.1946(2) 0.0591(12) Uani 1 1 d . . .
H3A H 0.4426 0.3777 0.1489 0.089 Uiso 1 1 calc R . .
H3B H 0.5115 0.3176 0.2017 0.089 Uiso 1 1 calc R . .
H3C H 0.4705 0.4357 0.2155 0.089 Uiso 1 1 calc R . .
C4 C 0.1662(3) 0.4777(4) 0.34932(19) 0.0613(12) Uani 1 1 d . . .
H4A H 0.1603 0.5432 0.3231 0.092 Uiso 1 1 calc R . .
H4B H 0.1997 0.4952 0.3905 0.092 Uiso 1 1 calc R . .
H4C H 0.1021 0.4494 0.3559 0.092 Uiso 1 1 calc R . .
C11 C -0.1811(2) 0.5448(2) 0.20844(14) 0.0263(6) Uani 1 1 d . . .
H11 H -0.1909 0.5401 0.1611 0.032 Uiso 1 1 calc R . .
C12 C -0.1637(3) 0.6617(3) 0.22770(18) 0.0426(8) Uani 1 1 d . . .
H12A H -0.1478 0.6657 0.2737 0.064 Uiso 1 1 calc R . .
H12B H -0.2217 0.7043 0.2166 0.064 Uiso 1 1 calc R . .
H12C H -0.1101 0.6908 0.2053 0.064 Uiso 1 1 calc R . .
C13 C -0.2659(3) 0.4952(3) 0.2375(2) 0.0489(9) Uani 1 1 d . . .
H13A H -0.2734 0.4198 0.2235 0.073 Uiso 1 1 calc R . .
H13B H -0.3241 0.5360 0.2241 0.073 Uiso 1 1 calc R . .
H13C H -0.2556 0.4974 0.2840 0.073 Uiso 1 1 calc R . .
C21 C -0.00031(19) 0.0246(2) 0.10939(13) 0.0207(6) Uani 1 1 d . . .
H21 H -0.0420 0.0718 0.0804 0.025 Uiso 1 1 calc R . .
C22 C 0.0790(2) -0.0225(3) 0.07371(16) 0.0354(7) Uani 1 1 d . . .
H22A H 0.1143 0.0361 0.0544 0.053 Uiso 1 1 calc R . .
H22B H 0.0516 -0.0710 0.0403 0.053 Uiso 1 1 calc R . .
H22C H 0.1230 -0.0635 0.1031 0.053 Uiso 1 1 calc R . .
C23 C -0.0608(2) -0.0612(3) 0.13786(16) 0.0354(7) Uani 1 1 d . . .
H23A H -0.0195 -0.1090 0.1650 0.053 Uiso 1 1 calc R . .
H23B H -0.0940 -0.1038 0.1037 0.053 Uiso 1 1 calc R . .
H23C H -0.1083 -0.0267 0.1633 0.053 Uiso 1 1 calc R . .
C31 C 0.3202(2) 0.2994(2) 0.00232(14) 0.0234(6) Uani 1 1 d . . .
H31 H 0.3758 0.3420 0.0218 0.028 Uiso 1 1 calc R . .
C32 C 0.2981(2) 0.2076(2) 0.04564(16) 0.0346(7) Uani 1 1 d . . .
H32A H 0.2846 0.2364 0.0874 0.052 Uiso 1 1 calc R . .
H32B H 0.3534 0.1585 0.0504 0.052 Uiso 1 1 calc R . .
H32C H 0.2418 0.1678 0.0274 0.052 Uiso 1 1 calc R . .
C33 C 0.3416(3) 0.2639(3) -0.06359(16) 0.0405(8) Uani 1 1 d . . .
H33A H 0.2869 0.2228 -0.0829 0.061 Uiso 1 1 calc R . .
H33B H 0.3991 0.2182 -0.0611 0.061 Uiso 1 1 calc R . .
H33C H 0.3526 0.3278 -0.0897 0.061 Uiso 1 1 calc R . .
C41 C 0.3302(2) 0.8418(2) -0.04438(13) 0.0241(6) Uani 1 1 d . . .
H41 H 0.2910 0.7958 -0.0755 0.029 Uiso 1 1 calc R . .
C42 C 0.2894(3) 0.9544(3) -0.04489(18) 0.0444(9) Uani 1 1 d . . .
H42A H 0.2215 0.9513 -0.0357 0.067 Uiso 1 1 calc R . .
H42B H 0.2948 0.9871 -0.0868 0.067 Uiso 1 1 calc R . .
H42C H 0.3251 0.9984 -0.0125 0.067 Uiso 1 1 calc R . .
C43 C 0.4335(2) 0.8384(4) -0.05968(18) 0.0479(9) Uani 1 1 d . . .
H43A H 0.4723 0.8820 -0.0286 0.072 Uiso 1 1 calc R . .
H43B H 0.4394 0.8677 -0.1024 0.072 Uiso 1 1 calc R . .
H43C H 0.4563 0.7633 -0.0580 0.072 Uiso 1 1 calc R . .

loop_
_atom_site_aniso_label
_atom_site_aniso_U_11
_atom_site_aniso_U_22
_atom_site_aniso_U_33
_atom_site_aniso_U_23
_atom_site_aniso_U_13
_atom_site_aniso_U_12
Cd1 0.01725(10) 0.01381(10) 0.01347(10) 0.00072(7) -0.00171(7) 0.00110(7)
Cd2 0.02222(11) 0.01898(11) 0.01733(10) 0.00112(7) -0.00371(8) 0.00016(7)
Cl1 0.0212(3) 0.0260(4) 0.0306(4) 0.0007(3) 0.0022(3) -0.0055(3)
Cl2 0.0426(4) 0.0319(4) 0.0150(3) 0.0062(3) 0.0035(3) 0.0006(3)
Cl3 0.0346(4) 0.0221(3) 0.0180(3) -0.0024(3) 0.0073(3) -0.0034(3)
Cl4 0.0158(3) 0.0279(4) 0.0367(4) 0.0014(3) -0.0047(3) -0.0008(3)
P1 0.0185(3) 0.0161(3) 0.0140(3) -0.0009(2) 0.0011(2) 0.0016(3)
P2 0.0204(3) 0.0132(3) 0.0148(3) 0.0020(2) -0.0022(3) 0.0012(2)
P3 0.0149(3) 0.0133(3) 0.0138(3) 0.0003(2) -0.0013(2) 0.0009(2)
P4 0.0180(3) 0.0150(3) 0.0165(3) -0.0020(3) 0.0003(3) -0.0022(3)
O1 0.0232(10) 0.0369(12) 0.0251(10) -0.0146(9) 0.0037(8) -0.0073(9)
O2 0.0457(13) 0.0223(11) 0.0197(10) -0.0010(8) -0.0105(9) -0.0109(9)
O3 0.0245(11) 0.0407(13) 0.0387(12) 0.0136(10) -0.0010(9) 0.0069(9)
O4 0.0477(13) 0.0228(11) 0.0173(10) 0.0016(8) -0.0021(9) 0.0059(9)
O5 0.0281(10) 0.0207(10) 0.0290(11) 0.0009(8) 0.0030(8) -0.0009(8)
O11 0.0219(9) 0.0174(9) 0.0136(8) -0.0007(7) 0.0010(7) 0.0032(7)
O12 0.0207(9) 0.0177(9) 0.0228(9) -0.0016(8) -0.0026(7) 0.0001(7)
O13 0.0280(10) 0.0312(11) 0.0173(9) -0.0029(8) 0.0042(8) 0.0093(9)
O21 0.0225(9) 0.0180(9) 0.0150(9) 0.0038(7) 0.0002(7) 0.0055(7)
O22 0.0227(9) 0.0146(9) 0.0208(9) 0.0017(7) -0.0056(7) 0.0009(7)
O23 0.0341(11) 0.0136(9) 0.0185(9) 0.0010(7) -0.0046(8) -0.0030(8)
O31 0.0160(9) 0.0140(9) 0.0166(9) 0.0029(7) -0.0013(7) 0.0007(7)
O32 0.0223(9) 0.0243(10) 0.0140(9) 0.0031(7) -0.0029(7) -0.0001(8)
O33 0.0204(9) 0.0152(9) 0.0213(9) -0.0030(7) -0.0017(7) 0.0033(7)
O41 0.0178(9) 0.0154(9) 0.0249(10) -0.0005(7) -0.0012(7) -0.0003(7)
O42 0.0290(10) 0.0210(10) 0.0170(9) -0.0039(8) 0.0020(8) -0.0032(8)
O43 0.0229(10) 0.0207(10) 0.0230(10) 0.0010(8) -0.0015(8) -0.0073(8)
C1 0.0209(13) 0.0207(14) 0.0138(12) 0.0023(10) 0.0000(10) -0.0021(10)
C2 0.0172(12) 0.0209(14) 0.0145(12) -0.0004(10) -0.0004(10) 0.0000(10)
C3 0.035(2) 0.096(4) 0.047(2) 0.028(2) 0.0057(17) 0.010(2)
C4 0.089(3) 0.053(3) 0.041(2) -0.0048(19) 0.001(2) 0.013(2)
C11 0.0233(14) 0.0293(16) 0.0269(15) -0.0030(12) 0.0059(12) 0.0066(12)
C12 0.043(2) 0.0333(19) 0.053(2) -0.0081(16) 0.0128(17) 0.0069(15)
C13 0.0348(19) 0.050(2) 0.064(2) -0.0086(19) 0.0226(18) -0.0041(16)
C21 0.0250(14) 0.0162(13) 0.0202(13) -0.0026(10) -0.0041(11) 0.0001(11)
C22 0.0338(17) 0.0359(18) 0.0371(18) -0.0081(14) 0.0065(14) 0.0017(14)
C23 0.0388(18) 0.0237(16) 0.0442(19) -0.0040(14) 0.0074(15) -0.0085(13)
C31 0.0212(13) 0.0171(14) 0.0322(15) -0.0019(11) 0.0041(11) 0.0058(11)
C32 0.0379(17) 0.0220(16) 0.0452(19) 0.0058(14) 0.0121(15) 0.0102(13)
C33 0.050(2) 0.0343(19) 0.0392(19) -0.0002(15) 0.0178(16) 0.0151(16)
C41 0.0268(14) 0.0231(15) 0.0224(14) 0.0018(11) 0.0022(11) -0.0057(11)
C42 0.061(2) 0.0280(18) 0.045(2) 0.0095(15) 0.0071(17) 0.0069(16)
C43 0.0320(18) 0.064(3) 0.049(2) 0.0107(19) 0.0147(16) -0.0018(17)

loop_
_atom_type_symbol
_atom_type_description
_atom_type_scat_dispersion_real
_atom_type_scat_dispersion_imag
_atom_type_scat_source
C C 0.0033 0.0016 'International Tables Vol C Tables 4.2.6.8 and 6.1.1.4'
H H 0.0000 0.0000 'International Tables Vol C Tables 4.2.6.8 and 6.1.1.4'
O O 0.0106 0.0060 'International Tables Vol C Tables 4.2.6.8 and 6.1.1.4'
P P 0.1023 0.0942 'International Tables Vol C Tables 4.2.6.8 and 6.1.1.4'
Cl Cl 0.1484 0.1585 'International Tables Vol C Tables 4.2.6.8 and 6.1.1.4'
Cd Cd -0.8075 1.2024 'International Tables Vol C Tables 4.2.6.8 and 6.1.1.4'

loop_
_geom_angle_atom_site_label_1
_geom_angle_atom_site_label_2
_geom_angle_atom_site_label_3
_geom_angle
_geom_angle_site_symmetry_1
_geom_angle_site_symmetry_3
_geom_angle_publ_flag
O21 Cd1 O41 98.82(7) . 3_565 ?
O21 Cd1 O11 87.34(6) . . ?
O41 Cd1 O11 105.96(7) 3_565 . ?
O21 Cd1 O1 94.51(7) . . ?
O41 Cd1 O1 89.79(7) 3_565 . ?
O11 Cd1 O1 163.70(7) . . ?
O21 Cd1 O31 171.97(6) . 3_565 ?
O41 Cd1 O31 85.22(6) 3_565 3_565 ?
O11 Cd1 O31 84.86(6) . 3_565 ?
O1 Cd1 O31 92.44(7) . 3_565 ?
O21 Cd1 O31 93.86(6) . . ?
O41 Cd1 O31 163.67(6) 3_565 . ?
O11 Cd1 O31 84.78(6) . . ?
O1 Cd1 O31 78.94(6) . . ?
O31 Cd1 O31 83.52(6) 3_565 . ?
O32 Cd2 O22 97.02(7) . . ?
O32 Cd2 O12 93.67(7) . . ?
O22 Cd2 O12 88.64(6) . . ?
O32 Cd2 O4 167.94(7) . . ?
O22 Cd2 O4 95.02(7) . . ?
O12 Cd2 O4 85.91(7) . . ?
O32 Cd2 O2 78.32(7) . . ?
O22 Cd2 O2 175.04(7) . . ?
O12 Cd2 O2 89.97(7) . . ?
O4 Cd2 O2 89.63(7) . . ?
O32 Cd2 O3 91.27(7) . . ?
O22 Cd2 O3 88.08(7) . . ?
O12 Cd2 O3 174.37(7) . . ?
O4 Cd2 O3 89.83(8) . . ?
O2 Cd2 O3 93.68(8) . . ?
O11 P1 O12 118.01(11) . . ?
O11 P1 O13 110.46(10) . . ?
O12 P1 O13 107.97(11) . . ?
O11 P1 C1 108.39(11) . . ?
O12 P1 C1 106.52(11) . . ?
O13 P1 C1 104.62(12) . . ?
O21 P2 O22 118.32(11) . . ?
O21 P2 O23 111.89(10) . . ?
O22 P2 O23 107.21(10) . . ?
O21 P2 C1 107.07(11) . . ?
O22 P2 C1 106.34(11) . . ?
O23 P2 C1 105.10(11) . . ?
O32 P3 O31 118.93(10) . . ?
O32 P3 O33 112.87(11) . . ?
O31 P3 O33 104.98(10) . . ?
O32 P3 C2 106.45(11) . . ?
O31 P3 C2 108.36(11) . . ?
O33 P3 C2 104.27(11) . . ?
O41 P4 O42 119.51(11) . . ?
O41 P4 O43 110.86(10) . . ?
O42 P4 O43 106.83(10) . . ?
O41 P4 C2 107.78(11) . . ?
O42 P4 C2 105.95(11) . . ?
O43 P4 C2 104.89(11) . . ?
Cd1 O1 H1A 110.4 . . ?
Cd1 O1 H1B 109.6 . . ?
H1A O1 H1B 110.7 . . ?
Cd2 O2 H2A 110.7 . . ?
Cd2 O2 H2B 141.4 . . ?
H2A O2 H2B 107.9 . . ?
C3 O3 Cd2 121.3(2) . . ?
C3 O3 H3 113.8 . . ?
Cd2 O3 H3 120.2 . . ?
C4 O4 Cd2 120.7(2) . . ?
C4 O4 H4 110.0 . . ?
Cd2 O4 H4 122.6 . . ?
H5A O5 H5B 112.3 . . ?
P1 O11 Cd1 130.44(10) . . ?
P1 O12 Cd2 136.32(11) . . ?
C11 O13 P1 123.85(17) . . ?
P2 O21 Cd1 139.82(11) . . ?
P2 O22 Cd2 123.83(10) . . ?
C21 O23 P2 122.53(16) . . ?
P3 O31 Cd1 137.88(10) . 3_565 ?
P3 O31 Cd1 124.34(10) . . ?
Cd1 O31 Cd1 96.48(6) 3_565 . ?
P3 O32 Cd2 156.32(12) . . ?
C31 O33 P3 123.40(17) . . ?
P4 O41 Cd1 134.15(11) . 3_565 ?
C41 O43 P4 123.45(16) . . ?
Cl1 C1 Cl2 108.79(14) . . ?
Cl1 C1 P1 108.11(14) . . ?
Cl2 C1 P1 110.32(14) . . ?
Cl1 C1 P2 108.41(14) . . ?
Cl2 C1 P2 109.44(14) . . ?
P1 C1 P2 111.69(13) . . ?
Cl3 C2 Cl4 107.94(13) . . ?
Cl3 C2 P4 108.63(14) . . ?
Cl4 C2 P4 107.91(13) . . ?
Cl3 C2 P3 109.07(13) . . ?
Cl4 C2 P3 109.45(14) . . ?
P4 C2 P3 113.68(13) . . ?
O3 C3 H3A 109.5 . . ?
O3 C3 H3B 109.5 . . ?
H3A C3 H3B 109.5 . . ?
O3 C3 H3C 109.5 . . ?
H3A C3 H3C 109.5 . . ?
H3B C3 H3C 109.5 . . ?
O4 C4 H4A 109.5 . . ?
O4 C4 H4B 109.5 . . ?
H4A C4 H4B 109.5 . . ?
O4 C4 H4C 109.5 . . ?
H4A C4 H4C 109.5 . . ?
H4B C4 H4C 109.5 . . ?
O13 C11 C13 107.8(3) . . ?
O13 C11 C12 107.9(2) . . ?
C13 C11 C12 113.2(3) . . ?
O13 C11 H11 109.3 . . ?
C13 C11 H11 109.3 . . ?
C12 C11 H11 109.3 . . ?
C11 C12 H12A 109.5 . . ?
C11 C12 H12B 109.5 . . ?
H12A C12 H12B 109.5 . . ?
C11 C12 H12C 109.5 . . ?
H12A C12 H12C 109.5 . . ?
H12B C12 H12C 109.5 . . ?
C11 C13 H13A 109.5 . . ?
C11 C13 H13B 109.5 . . ?
H13A C13 H13B 109.5 . . ?
C11 C13 H13C 109.5 . . ?
H13A C13 H13C 109.5 . . ?
H13B C13 H13C 109.5 . . ?
O23 C21 C22 108.5(2) . . ?
O23 C21 C23 106.8(2) . . ?
C22 C21 C23 112.5(3) . . ?
O23 C21 H21 109.7 . . ?
C22 C21 H21 109.7 . . ?
C23 C21 H21 109.7 . . ?
C21 C22 H22A 109.5 . . ?
C21 C22 H22B 109.5 . . ?
H22A C22 H22B 109.5 . . ?
C21 C22 H22C 109.5 . . ?
H22A C22 H22C 109.5 . . ?
H22B C22 H22C 109.5 . . ?
C21 C23 H23A 109.5 . . ?
C21 C23 H23B 109.5 . . ?
H23A C23 H23B 109.5 . . ?
C21 C23 H23C 109.5 . . ?
H23A C23 H23C 109.5 . . ?
H23B C23 H23C 109.5 . . ?
O33 C31 C32 108.6(2) . . ?
O33 C31 C33 105.8(2) . . ?
C32 C31 C33 113.9(3) . . ?
O33 C31 H31 109.5 . . ?
C32 C31 H31 109.5 . . ?
C33 C31 H31 109.5 . . ?
C31 C32 H32A 109.5 . . ?
C31 C32 H32B 109.5 . . ?
H32A C32 H32B 109.5 . . ?
C31 C32 H32C 109.5 . . ?
H32A C32 H32C 109.5 . . ?
H32B C32 H32C 109.5 . . ?
C31 C33 H33A 109.5 . . ?
C31 C33 H33B 109.5 . . ?
H33A C33 H33B 109.5 . . ?
C31 C33 H33C 109.5 . . ?
H33A C33 H33C 109.5 . . ?
H33B C33 H33C 109.5 . . ?
O43 C41 C43 106.9(2) . . ?
O43 C41 C42 108.5(2) . . ?
C43 C41 C42 113.2(3) . . ?
O43 C41 H41 109.3 . . ?
C43 C41 H41 109.3 . . ?
C42 C41 H41 109.3 . . ?
C41 C42 H42A 109.5 . . ?
C41 C42 H42B 109.5 . . ?
H42A C42 H42B 109.5 . . ?
C41 C42 H42C 109.5 . . ?
H42A C42 H42C 109.5 . . ?
H42B C42 H42C 109.5 . . ?
C41 C43 H43A 109.5 . . ?
C41 C43 H43B 109.5 . . ?
H43A C43 H43B 109.5 . . ?
C41 C43 H43C 109.5 . . ?
H43A C43 H43C 109.5 . . ?
H43B C43 H43C 109.5 . . ?

loop_
_geom_bond_atom_site_label_1
_geom_bond_atom_site_label_2
_geom_bond_distance
_geom_bond_site_symmetry_2
_geom_bond_publ_flag
Cd1 O21 2.2110(17) . ?
Cd1 O41 2.2320(17) 3_565 ?
Cd1 O11 2.2464(17) . ?
Cd1 O1 2.2842(18) . ?
Cd1 O31 2.3184(17) 3_565 ?
Cd1 O31 2.4487(17) . ?
Cd2 O32 2.2304(18) . ?
Cd2 O22 2.2736(18) . ?
Cd2 O12 2.2756(18) . ?
Cd2 O4 2.2851(19) . ?
Cd2 O2 2.288(2) . ?
Cd2 O3 2.290(2) . ?
Cl1 C1 1.789(3) . ?
Cl2 C1 1.791(3) . ?
Cl3 C2 1.789(3) . ?
Cl4 C2 1.794(3) . ?
P1 O11 1.4931(18) . ?
P1 O12 1.4946(19) . ?
P1 O13 1.5723(19) . ?
P1 C1 1.852(3) . ?
P2 O21 1.4871(18) . ?
P2 O22 1.5001(19) . ?
P2 O23 1.5692(19) . ?
P2 C1 1.864(3) . ?
P3 O32 1.4807(18) . ?
P3 O31 1.5060(17) . ?
P3 O33 1.5727(18) . ?
P3 C2 1.879(3) . ?
P4 O41 1.4903(18) . ?
P4 O42 1.5001(19) . ?
P4 O43 1.5783(19) . ?
P4 C2 1.858(3) . ?
O1 H1A 0.8522 . ?
O1 H1B 0.8500 . ?
O2 H2A 0.8499 . ?
O2 H2B 0.8940 . ?
O3 C3 1.426(4) . ?
O3 H3 0.9282 . ?
O4 C4 1.437(4) . ?
O4 H4 0.9072 . ?
O5 H5A 0.8499 . ?
O5 H5B 0.8359 . ?
O13 C11 1.460(3) . ?
O23 C21 1.475(3) . ?
O31 Cd1 2.3184(17) 3_565 ?
O33 C31 1.470(3) . ?
O41 Cd1 2.2320(17) 3_565 ?
O43 C41 1.464(3) . ?
C3 H3A 0.9800 . ?
C3 H3B 0.9800 . ?
C3 H3C 0.9800 . ?
C4 H4A 0.9800 . ?
C4 H4B 0.9800 . ?
C4 H4C 0.9800 . ?
C11 C13 1.502(4) . ?
C11 C12 1.514(5) . ?
C11 H11 1.0000 . ?
C12 H12A 0.9800 . ?
C12 H12B 0.9800 . ?
C12 H12C 0.9800 . ?
C13 H13A 0.9800 . ?
C13 H13B 0.9800 . ?
C13 H13C 0.9800 . ?
C21 C22 1.500(4) . ?
C21 C23 1.506(4) . ?
C21 H21 1.0000 . ?
C22 H22A 0.9800 . ?
C22 H22B 0.9800 . ?
C22 H22C 0.9800 . ?
C23 H23A 0.9800 . ?
C23 H23B 0.9800 . ?
C23 H23C 0.9800 . ?
C31 C32 1.502(4) . ?
C31 C33 1.508(4) . ?
C31 H31 1.0000 . ?
C32 H32A 0.9800 . ?
C32 H32B 0.9800 . ?
C32 H32C 0.9800 . ?
C33 H33A 0.9800 . ?
C33 H33B 0.9800 . ?
C33 H33C 0.9800 . ?
C41 C43 1.500(4) . ?
C41 C42 1.502(4) . ?
C41 H41 1.0000 . ?
C42 H42A 0.9800 . ?
C42 H42B 0.9800 . ?
C42 H42C 0.9800 . ?
C43 H43A 0.9800 . ?
C43 H43B 0.9800 . ?
C43 H43C 0.9800 . ?

loop_
_geom_hbond_atom_site_label_D
_geom_hbond_atom_site_label_H
_geom_hbond_atom_site_label_A
_geom_hbond_distance_DH
_geom_hbond_distance_HA
_geom_hbond_distance_DA
_geom_hbond_angle_DHA
_geom_hbond_site_symmetry_A
O1 H1B O33 0.85 2.61 2.965(3) 106.3 .
O1 H1A O5 0.85 2.03 2.830(3) 155.1 3_565
O1 H1B O11 0.85 2.37 3.072(3) 140.6 3_565
O2 H2A O42 0.85 2.16 2.912(3) 148.0 .
O2 H2B O22 0.89 1.91 2.798(3) 172.7 2
O5 H5B O42 0.84 1.89 2.729(3) 176.8 .
O3 H3 O5 0.93 1.81 2.738(3) 173.7 2_545
O5 H5A O12 0.85 1.98 2.819(3) 171.3 .
O4 H4 O42 0.91 1.84 2.733(3) 168.3 2_545
